data_4328928
loop_
_publ_author_name
'Benjamin Oelkers'
'Alexander Venker'
'J\"org Sundermeyer'

_publ_section_title
;
 Molybdenum 1,4-Diazabuta-1,3-diene Tricarbonyl Solvento Complexes
 Revisited: From Solvatochromism to Attractive Ligand-Ligand Interaction
;
_journal_name_full 'Inorganic Chemistry'
_journal_page_first 4636
_journal_page_last 4643
_journal_paper_doi 10.1021/ic202517w
_journal_volume 51
_journal_year 2012
_chemical_formula_moiety 'C28 H33 Mo N3 O3'
_chemical_formula_sum 'C28 H33 Mo N3 O3'
_chemical_formula_weight 555.51
_chemical_name_systematic
;
 ?
;
_space_group_IT_number 15
_symmetry_cell_setting monoclinic
_symmetry_space_group_name_Hall '-C 2yc'
_symmetry_space_group_name_H-M 'C 1 2/c 1'
_atom_sites_solution_hydrogens geom
_atom_sites_solution_primary direct
_atom_sites_solution_secondary difmap
_audit_creation_method SHELXL-97
_cell_angle_alpha 90.00
_cell_angle_beta 96.569(5)
_cell_angle_gamma 90.00
_cell_formula_units_Z 8
_cell_length_a 37.1655(18)
_cell_length_b 10.0977(5)
_cell_length_c 14.3801(9)
_cell_measurement_reflns_used 6035
_cell_measurement_temperature 100(2)
_cell_measurement_theta_max 22.62
_cell_measurement_theta_min 2.14
_cell_volume 5361.2(5)
_computing_cell_refinement 'STOE X-AREA'
_computing_data_collection 'STOE X-AREA'
_computing_data_reduction 'STOE X-RED'
_computing_molecular_graphics 'DIAMOND (Brandenburg, 2011)'
_computing_publication_material 'WinGX publication routines (Farrugia, 1999)'
_computing_structure_refinement 'SHELXL-97 (Sheldrick, 1997)'
_computing_structure_solution 'SIR92 (Giacovazzo et al, 1993)'
_diffrn_ambient_temperature 100(2)
_diffrn_detector_area_resol_mean 6.67
_diffrn_measured_fraction_theta_full 0.999
_diffrn_measured_fraction_theta_max 0.993
_diffrn_measurement_device_type 'STOE IPDS 2'
_diffrn_measurement_method 'rotation method'
_diffrn_radiation_monochromator graphite
_diffrn_radiation_source 'fine-focus sealed tube'
_diffrn_radiation_type MoK\a
_diffrn_radiation_wavelength 0.71073
_diffrn_reflns_av_R_equivalents 0.0629
_diffrn_reflns_av_sigmaI/netI 0.1337
_diffrn_reflns_limit_h_max 46
_diffrn_reflns_limit_h_min -46
_diffrn_reflns_limit_k_max 12
_diffrn_reflns_limit_k_min -12
_diffrn_reflns_limit_l_max 17
_diffrn_reflns_limit_l_min -18
_diffrn_reflns_number 15460
_diffrn_reflns_theta_full 25.00
_diffrn_reflns_theta_max 26.74
_diffrn_reflns_theta_min 2.09
_exptl_absorpt_coefficient_mu 0.522
_exptl_absorpt_correction_T_max 0.9843
_exptl_absorpt_correction_T_min 0.939
_exptl_absorpt_correction_type multi-scan
_exptl_absorpt_process_details
;
[c.f. r.h. blessing, acta cryst. (1995), a51, 33-38]
;
_exptl_crystal_colour 'dark blue'
_exptl_crystal_density_diffrn 1.376
_exptl_crystal_description block
_exptl_crystal_F_000 2304
_exptl_crystal_size_max 0.12
_exptl_crystal_size_mid 0.09
_exptl_crystal_size_min 0.06
_refine_diff_density_max 0.551
_refine_diff_density_min -0.964
_refine_diff_density_rms 0.071
_refine_ls_extinction_method none
_refine_ls_goodness_of_fit_ref 0.752
_refine_ls_hydrogen_treatment constr
_refine_ls_matrix_type full
_refine_ls_number_parameters 325
_refine_ls_number_reflns 5666
_refine_ls_number_restraints 0
_refine_ls_restrained_S_all 0.752
_refine_ls_R_factor_all 0.1059
_refine_ls_R_factor_gt 0.0386
_refine_ls_shift/su_max 0.001
_refine_ls_shift/su_mean 0.000
_refine_ls_structure_factor_coef Fsqd
_refine_ls_weighting_details 'calc w=1/[\s^2^(Fo^2^)+(0.0232P)^2^+0.0000P] where P=(Fo^2^+2Fc^2^)/3'
_refine_ls_weighting_scheme calc
_refine_ls_wR_factor_gt 0.0637
_refine_ls_wR_factor_ref 0.0753
_reflns_number_gt 3026
_reflns_number_total 5666
_reflns_threshold_expression >2sigma(I)
_cod_data_source_file ic202517w_si_001_13.cif
_cod_data_source_block compound12
_cod_original_sg_symbol_H-M 'C 2/c'
_cod_database_code 4328928

loop_
_symmetry_equiv_pos_as_xyz
'x, y, z'
'-x, y, -z+1/2'
'x+1/2, y+1/2, z'
'-x+1/2, y+1/2, -z+1/2'
'-x, -y, -z'
'x, -y, z-1/2'
'-x+1/2, -y+1/2, -z'
'x+1/2, -y+1/2, z-1/2'

loop_
_atom_site_label
_atom_site_type_symbol
_atom_site_fract_x
_atom_site_fract_y
_atom_site_fract_z
_atom_site_U_iso_or_equiv
_atom_site_adp_type
_atom_site_occupancy
_atom_site_symmetry_multiplicity
_atom_site_calc_flag
_atom_site_refinement_flags
Mo1 Mo 0.625305(10) 0.19857(4) 0.63092(2) 0.02842(9) Uani 1 1 d .
N2 N 0.62286(8) 0.2285(3) 0.7820(2) 0.0286(8) Uani 1 1 d .
N1 N 0.67380(8) 0.1037(3) 0.7107(2) 0.0304(7) Uani 1 1 d .
O3 O 0.63795(8) 0.1524(3) 0.4215(2) 0.0476(8) Uani 1 1 d .
C11 C 0.64757(10) 0.1763(4) 0.8432(2) 0.0282(9) Uani 1 1 d .
C23 C 0.63317(11) 0.1674(4) 0.5008(3) 0.0359(10) Uani 1 1 d .
C25 C 0.55658(10) -0.1999(4) 0.6321(3) 0.0357(9) Uani 1 1 d .
O1 O 0.65374(8) 0.4846(3) 0.58809(19) 0.0418(8) Uani 1 1 d .
N3 N 0.58103(9) -0.0865(4) 0.6262(2) 0.0344(8) Uani 1 1 d .
C3 C 0.70137(10) 0.0314(4) 0.6680(2) 0.0292(9) Uani 1 1 d .
O2 O 0.54912(7) 0.3202(3) 0.56762(17) 0.0416(7) Uani 1 1 d .
C8 C 0.70090(11) -0.1064(4) 0.6667(3) 0.0328(9) Uani 1 1 d .
C2 C 0.70632(10) 0.0427(4) 0.8664(3) 0.0314(10) Uani 1 1 d .
H2A H 0.6973 -0.0365 0.8955 0.047 Uiso 1 1 calc R
H2B H 0.7151 0.1065 0.9151 0.047 Uiso 1 1 calc R
H2C H 0.7262 0.0180 0.8306 0.047 Uiso 1 1 calc R
C7 C 0.72851(10) -0.1727(4) 0.6263(2) 0.0347(10) Uani 1 1 d .
H7 H 0.7284 -0.2667 0.6237 0.042 Uiso 1 1 calc R
C21 C 0.64466(11) 0.3788(5) 0.6094(3) 0.0369(10) Uani 1 1 d .
C20 C 0.64465(11) 0.4947(4) 0.8434(3) 0.0377(10) Uani 1 1 d .
H20A H 0.6444 0.5914 0.8384 0.057 Uiso 1 1 calc R
H20B H 0.6550 0.4566 0.7897 0.057 Uiso 1 1 calc R
H20C H 0.6594 0.4682 0.9014 0.057 Uiso 1 1 calc R
C28 C 0.52206(11) -0.1706(4) 0.5667(3) 0.0458(12) Uani 1 1 d .
H28A H 0.5112 -0.0882 0.5862 0.069 Uiso 1 1 calc R
H28B H 0.5049 -0.2436 0.5696 0.069 Uiso 1 1 calc R
H28C H 0.5280 -0.1611 0.5024 0.069 Uiso 1 1 calc R
C10 C 0.67276(10) -0.1885(4) 0.7088(3) 0.0374(9) Uani 1 1 d .
H10A H 0.6828 -0.2200 0.7708 0.056 Uiso 1 1 calc R
H10B H 0.6659 -0.2645 0.6682 0.056 Uiso 1 1 calc R
H10C H 0.6513 -0.1340 0.7147 0.056 Uiso 1 1 calc R
C18 C 0.60640(11) 0.4448(4) 0.8447(2) 0.0307(9) Uani 1 1 d .
C14 C 0.56079(11) 0.2691(4) 0.8205(3) 0.0324(10) Uani 1 1 d .
C4 C 0.72870(10) 0.1038(4) 0.6305(3) 0.0321(10) Uani 1 1 d .
C27 C 0.57533(11) -0.3241(4) 0.6014(3) 0.0462(12) Uani 1 1 d .
H27A H 0.5809 -0.3130 0.5369 0.069 Uiso 1 1 calc R
H27B H 0.5593 -0.4006 0.6048 0.069 Uiso 1 1 calc R
H27C H 0.5978 -0.3386 0.6428 0.069 Uiso 1 1 calc R
C26 C 0.54887(12) -0.2111(5) 0.7331(3) 0.0471(11) Uani 1 1 d .
H26A H 0.5718 -0.2192 0.7739 0.071 Uiso 1 1 calc R
H26B H 0.5339 -0.2895 0.7403 0.071 Uiso 1 1 calc R
H26C H 0.5360 -0.1317 0.7504 0.071 Uiso 1 1 calc R
C12 C 0.64773(10) 0.1863(4) 0.9467(2) 0.0351(9) Uani 1 1 d .
H12A H 0.6650 0.2545 0.9712 0.053 Uiso 1 1 calc R
H12B H 0.6548 0.1009 0.9756 0.053 Uiso 1 1 calc R
H12C H 0.6234 0.2101 0.9614 0.053 Uiso 1 1 calc R
C13 C 0.59630(10) 0.3151(4) 0.8174(2) 0.0308(9) Uani 1 1 d .
C5 C 0.75595(11) 0.0330(4) 0.5929(3) 0.0361(10) Uani 1 1 d .
H5 H 0.7749 0.0801 0.5686 0.043 Uiso 1 1 calc R
C15 C 0.53548(11) 0.3562(4) 0.8513(3) 0.0376(10) Uani 1 1 d .
H15 H 0.5113 0.3273 0.8535 0.045 Uiso 1 1 calc R
C16 C 0.54510(11) 0.4832(4) 0.8784(3) 0.0392(11) Uani 1 1 d .
H16 H 0.5275 0.5417 0.8982 0.047 Uiso 1 1 calc R
C6 C 0.75588(11) -0.1032(4) 0.5903(3) 0.0369(10) Uani 1 1 d .
H6 H 0.7745 -0.1494 0.5639 0.044 Uiso 1 1 calc R
C19 C 0.55068(11) 0.1285(4) 0.7964(3) 0.0381(11) Uani 1 1 d .
H19A H 0.5279 0.1065 0.8211 0.057 Uiso 1 1 calc R
H19B H 0.5699 0.0692 0.8239 0.057 Uiso 1 1 calc R
H19C H 0.5476 0.1178 0.7282 0.057 Uiso 1 1 calc R
C17 C 0.58047(11) 0.5260(4) 0.8769(3) 0.0367(10) Uani 1 1 d .
H17 H 0.5870 0.6127 0.8983 0.044 Uiso 1 1 calc R
C9 C 0.72924(12) 0.2526(4) 0.6311(3) 0.0384(11) Uani 1 1 d .
H9A H 0.7525 0.2840 0.6138 0.058 Uiso 1 1 calc R
H9B H 0.7260 0.2848 0.6939 0.058 Uiso 1 1 calc R
H9C H 0.7096 0.2861 0.5860 0.058 Uiso 1 1 calc R
C1 C 0.67631(10) 0.1040(4) 0.8019(3) 0.0283(9) Uani 1 1 d .
C22 C 0.57815(11) 0.2748(4) 0.5901(2) 0.0343(10) Uani 1 1 d .
C24 C 0.59810(11) 0.0107(4) 0.6292(3) 0.0348(10) Uani 1 1 d .

loop_
_atom_site_aniso_label
_atom_site_aniso_U_11
_atom_site_aniso_U_22
_atom_site_aniso_U_33
_atom_site_aniso_U_23
_atom_site_aniso_U_13
_atom_site_aniso_U_12
Mo1 0.02793(17) 0.02969(16) 0.02812(15) 0.0007(2) 0.00520(12) 0.0006(2)
N2 0.0264(17) 0.0265(19) 0.0339(17) -0.0021(14) 0.0083(14) 0.0019(14)
N1 0.0322(19) 0.0288(18) 0.0306(18) 0.0013(15) 0.0057(15) -0.0039(15)
O3 0.067(2) 0.046(2) 0.0327(16) 0.0004(14) 0.0189(15) 0.0103(15)
C11 0.029(2) 0.028(2) 0.0290(19) -0.0005(18) 0.0072(16) -0.0029(18)
C23 0.034(2) 0.023(2) 0.050(3) 0.0043(19) 0.004(2) 0.0056(17)
C25 0.038(2) 0.027(2) 0.044(2) -0.002(2) 0.0093(18) -0.007(2)
O1 0.0463(19) 0.0333(18) 0.0469(18) 0.0048(14) 0.0102(15) -0.0048(15)
N3 0.034(2) 0.034(2) 0.0361(19) -0.0021(17) 0.0058(16) 0.0023(18)
C3 0.026(2) 0.037(2) 0.025(2) -0.0002(17) 0.0032(17) 0.0045(19)
O2 0.0339(16) 0.0513(19) 0.0398(15) 0.0083(15) 0.0047(13) 0.0036(16)
C8 0.033(2) 0.036(2) 0.030(2) 0.0016(18) 0.0025(18) 0.0012(19)
C2 0.031(2) 0.032(2) 0.032(2) 0.0003(18) 0.0044(18) 0.0018(18)
C7 0.035(2) 0.036(3) 0.033(2) -0.0008(19) 0.0032(18) 0.004(2)
C21 0.031(2) 0.045(3) 0.035(2) 0.000(2) 0.0044(19) 0.013(2)
C20 0.040(3) 0.034(2) 0.040(2) -0.002(2) 0.008(2) 0.000(2)
C28 0.040(2) 0.046(3) 0.051(3) 0.000(2) 0.001(2) -0.005(2)
C10 0.040(2) 0.032(2) 0.042(2) 0.000(2) 0.0101(18) 0.000(2)
C18 0.036(2) 0.028(2) 0.029(2) 0.0019(17) 0.0066(18) 0.0030(19)
C14 0.033(2) 0.037(3) 0.027(2) -0.0002(17) 0.0045(18) 0.0037(19)
C4 0.027(2) 0.039(2) 0.029(2) 0.0006(19) 0.0017(18) -0.002(2)
C27 0.041(2) 0.034(3) 0.065(3) -0.005(2) 0.009(2) -0.003(2)
C26 0.056(3) 0.043(3) 0.044(2) 0.003(2) 0.013(2) -0.008(3)
C12 0.037(2) 0.038(2) 0.0309(19) 0.001(2) 0.0061(16) 0.006(2)
C13 0.031(2) 0.037(2) 0.0256(18) -0.001(2) 0.0051(16) 0.000(2)
C5 0.026(2) 0.047(3) 0.036(2) 0.002(2) 0.0054(18) -0.001(2)
C15 0.034(2) 0.043(3) 0.036(2) 0.0018(19) 0.0047(19) 0.004(2)
C16 0.040(3) 0.040(3) 0.038(2) -0.001(2) 0.005(2) 0.013(2)
C6 0.034(2) 0.045(3) 0.032(2) 0.001(2) 0.0048(19) 0.010(2)
C19 0.034(2) 0.044(3) 0.038(2) -0.003(2) 0.010(2) -0.003(2)
C17 0.041(3) 0.033(2) 0.036(2) 0.0000(19) 0.005(2) 0.005(2)
C9 0.032(2) 0.042(3) 0.042(2) 0.0012(18) 0.009(2) -0.0038(18)
C1 0.028(2) 0.028(2) 0.030(2) 0.0016(17) 0.0090(17) -0.0013(17)
C22 0.039(3) 0.039(3) 0.0259(19) 0.0009(18) 0.0053(18) -0.008(2)
C24 0.035(3) 0.039(3) 0.031(2) -0.003(2) 0.0051(19) 0.007(2)

loop_
_atom_type_symbol
_atom_type_description
_atom_type_scat_dispersion_real
_atom_type_scat_dispersion_imag
_atom_type_scat_source
C C 0.0033 0.0016 'International Tables Vol C Tables 4.2.6.8 and 6.1.1.4'
H H 0.0000 0.0000 'International Tables Vol C Tables 4.2.6.8 and 6.1.1.4'
N N 0.0061 0.0033 'International Tables Vol C Tables 4.2.6.8 and 6.1.1.4'
O O 0.0106 0.0060 'International Tables Vol C Tables 4.2.6.8 and 6.1.1.4'
Mo Mo -1.6832 0.6857 'International Tables Vol C Tables 4.2.6.8 and 6.1.1.4'

loop_
_geom_angle_atom_site_label_1
_geom_angle_atom_site_label_2
_geom_angle_atom_site_label_3
_geom_angle
C22 Mo1 C23 90.17(15)
C22 Mo1 C21 85.42(16)
C23 Mo1 C21 84.37(16)
C22 Mo1 C24 86.52(16)
C23 Mo1 C24 88.20(16)
C21 Mo1 C24 169.02(15)
C22 Mo1 N2 96.10(14)
C23 Mo1 N2 173.61(14)
C21 Mo1 N2 94.84(14)
C24 Mo1 N2 93.43(13)
C22 Mo1 N1 166.03(14)
C23 Mo1 N1 102.83(14)
C21 Mo1 N1 100.76(13)
C24 Mo1 N1 88.75(13)
N2 Mo1 N1 71.05(11)
C11 N2 C13 117.4(3)
C11 N2 Mo1 120.2(2)
C13 N2 Mo1 122.3(2)
C1 N1 C3 117.0(3)
C1 N1 Mo1 118.4(3)
C3 N1 Mo1 124.4(2)
N2 C11 C1 114.5(3)
N2 C11 C12 124.5(3)
C1 C11 C12 121.0(3)
O3 C23 Mo1 178.0(3)
N3 C25 C26 107.4(3)
N3 C25 C27 108.6(3)
C26 C25 C27 111.0(4)
N3 C25 C28 107.1(3)
C26 C25 C28 111.4(3)
C27 C25 C28 111.1(3)
C24 N3 C25 171.9(4)
C8 C3 C4 121.5(4)
C8 C3 N1 120.0(4)
C4 C3 N1 118.4(3)
C3 C8 C7 118.3(4)
C3 C8 C10 123.3(4)
C7 C8 C10 118.4(4)
C1 C2 H2A 109.5
C1 C2 H2B 109.5
H2A C2 H2B 109.5
C1 C2 H2C 109.5
H2A C2 H2C 109.5
H2B C2 H2C 109.5
C6 C7 C8 121.1(4)
C6 C7 H7 119.5
C8 C7 H7 119.5
O1 C21 Mo1 173.1(3)
C18 C20 H20A 109.5
C18 C20 H20B 109.5
H20A C20 H20B 109.5
C18 C20 H20C 109.5
H20A C20 H20C 109.5
H20B C20 H20C 109.5
C25 C28 H28A 109.5
C25 C28 H28B 109.5
H28A C28 H28B 109.5
C25 C28 H28C 109.5
H28A C28 H28C 109.5
H28B C28 H28C 109.5
C8 C10 H10A 109.5
C8 C10 H10B 109.5
H10A C10 H10B 109.5
C8 C10 H10C 109.5
H10A C10 H10C 109.5
H10B C10 H10C 109.5
C17 C18 C13 118.1(4)
C17 C18 C20 119.9(4)
C13 C18 C20 121.9(4)
C15 C14 C13 118.2(4)
C15 C14 C19 120.7(4)
C13 C14 C19 121.1(4)
C5 C4 C3 118.0(4)
C5 C4 C9 120.2(4)
C3 C4 C9 121.8(4)
C25 C27 H27A 109.5
C25 C27 H27B 109.5
H27A C27 H27B 109.5
C25 C27 H27C 109.5
H27A C27 H27C 109.5
H27B C27 H27C 109.5
C25 C26 H26A 109.5
C25 C26 H26B 109.5
H26A C26 H26B 109.5
C25 C26 H26C 109.5
H26A C26 H26C 109.5
H26B C26 H26C 109.5
C11 C12 H12A 109.5
C11 C12 H12B 109.5
H12A C12 H12B 109.5
C11 C12 H12C 109.5
H12A C12 H12C 109.5
H12B C12 H12C 109.5
C14 C13 C18 121.4(4)
C14 C13 N2 119.4(4)
C18 C13 N2 119.2(3)
C6 C5 C4 121.5(4)
C6 C5 H5 119.3
C4 C5 H5 119.3
C16 C15 C14 120.9(4)
C16 C15 H15 119.5
C14 C15 H15 119.5
C15 C16 C17 120.2(4)
C15 C16 H16 119.9
C17 C16 H16 119.9
C5 C6 C7 119.7(4)
C5 C6 H6 120.1
C7 C6 H6 120.1
C14 C19 H19A 109.5
C14 C19 H19B 109.5
H19A C19 H19B 109.5
C14 C19 H19C 109.5
H19A C19 H19C 109.5
H19B C19 H19C 109.5
C18 C17 C16 121.2(4)
C18 C17 H17 119.4
C16 C17 H17 119.4
C4 C9 H9A 109.5
C4 C9 H9B 109.5
H9A C9 H9B 109.5
C4 C9 H9C 109.5
H9A C9 H9C 109.5
H9B C9 H9C 109.5
N1 C1 C11 115.7(3)
N1 C1 C2 125.6(4)
C11 C1 C2 118.6(3)
O2 C22 Mo1 178.1(3)
N3 C24 Mo1 175.1(3)

loop_
_geom_bond_atom_site_label_1
_geom_bond_atom_site_label_2
_geom_bond_distance
Mo1 C22 1.943(4)
Mo1 C23 1.952(4)
Mo1 C21 1.995(5)
Mo1 C24 2.148(5)
Mo1 N2 2.206(3)
Mo1 N1 2.238(3)
N2 C11 1.308(4)
N2 C13 1.453(5)
N1 C1 1.305(4)
N1 C3 1.450(5)
O3 C23 1.184(5)
C11 C1 1.473(5)
C11 C12 1.492(5)
C25 N3 1.470(5)
C25 C26 1.517(5)
C25 C27 1.524(6)
C25 C28 1.530(5)
O1 C21 1.172(5)
N3 C24 1.167(5)
C3 C8 1.392(5)
C3 C4 1.408(5)
O2 C22 1.182(4)
C8 C7 1.405(5)
C8 C10 1.514(5)
C2 C1 1.500(5)
C2 H2A 0.9800
C2 H2B 0.9800
C2 H2C 0.9800
C7 C6 1.384(5)
C7 H7 0.9500
C20 C18 1.510(5)
C20 H20A 0.9800
C20 H20B 0.9800
C20 H20C 0.9800
C28 H28A 0.9800
C28 H28B 0.9800
C28 H28C 0.9800
C10 H10A 0.9800
C10 H10B 0.9800
C10 H10C 0.9800
C18 C17 1.385(5)
C18 C13 1.406(5)
C14 C15 1.396(5)
C14 C13 1.404(5)
C14 C19 1.500(5)
C4 C5 1.398(5)
C4 C9 1.503(5)
C27 H27A 0.9800
C27 H27B 0.9800
C27 H27C 0.9800
C26 H26A 0.9800
C26 H26B 0.9800
C26 H26C 0.9800
C12 H12A 0.9800
C12 H12B 0.9800
C12 H12C 0.9800
C5 C6 1.376(6)
C5 H5 0.9500
C15 C16 1.375(5)
C15 H15 0.9500
C16 C17 1.387(6)
C16 H16 0.9500
C6 H6 0.9500
C19 H19A 0.9800
C19 H19B 0.9800
C19 H19C 0.9800
C17 H17 0.9500
C9 H9A 0.9800
C9 H9B 0.9800
C9 H9C 0.9800

loop_
_geom_torsion_atom_site_label_1
_geom_torsion_atom_site_label_2
_geom_torsion_atom_site_label_3
_geom_torsion_atom_site_label_4
_geom_torsion
C22 Mo1 N2 C11 171.2(3)
C21 Mo1 N2 C11 -102.9(3)
C24 Mo1 N2 C11 84.4(3)
N1 Mo1 N2 C11 -3.1(3)
C22 Mo1 N2 C13 -14.4(3)
C21 Mo1 N2 C13 71.5(3)
C24 Mo1 N2 C13 -101.3(3)
N1 Mo1 N2 C13 171.2(3)
C22 Mo1 N1 C1 -20.0(7)
C23 Mo1 N1 C1 -178.1(3)
C21 Mo1 N1 C1 95.3(3)
C24 Mo1 N1 C1 -90.2(3)
N2 Mo1 N1 C1 3.8(3)
C22 Mo1 N1 C3 154.5(5)
C23 Mo1 N1 C3 -3.6(3)
C21 Mo1 N1 C3 -90.2(3)
C24 Mo1 N1 C3 84.3(3)
N2 Mo1 N1 C3 178.3(3)
C13 N2 C11 C1 -172.4(3)
Mo1 N2 C11 C1 2.2(4)
C13 N2 C11 C12 7.7(5)
Mo1 N2 C11 C12 -177.7(3)
C1 N1 C3 C8 74.1(4)
Mo1 N1 C3 C8 -100.5(4)
C1 N1 C3 C4 -104.5(4)
Mo1 N1 C3 C4 81.0(4)
C4 C3 C8 C7 -0.2(5)
N1 C3 C8 C7 -178.7(3)
C4 C3 C8 C10 178.0(3)
N1 C3 C8 C10 -0.5(5)
C3 C8 C7 C6 1.1(5)
C10 C8 C7 C6 -177.2(3)
C8 C3 C4 C5 -1.0(5)
N1 C3 C4 C5 177.5(3)
C8 C3 C4 C9 179.5(4)
N1 C3 C4 C9 -1.9(5)
C15 C14 C13 C18 0.2(5)
C19 C14 C13 C18 -176.7(3)
C15 C14 C13 N2 -177.4(3)
C19 C14 C13 N2 5.7(5)
C17 C18 C13 C14 1.4(5)
C20 C18 C13 C14 178.8(3)
C17 C18 C13 N2 179.0(3)
C20 C18 C13 N2 -3.5(5)
C11 N2 C13 C14 -105.8(4)
Mo1 N2 C13 C14 79.7(4)
C11 N2 C13 C18 76.6(4)
Mo1 N2 C13 C18 -97.9(3)
C3 C4 C5 C6 1.4(5)
C9 C4 C5 C6 -179.1(4)
C13 C14 C15 C16 -0.4(6)
C19 C14 C15 C16 176.4(4)
C14 C15 C16 C17 -1.0(6)
C4 C5 C6 C7 -0.6(6)
C8 C7 C6 C5 -0.7(6)
C13 C18 C17 C16 -2.9(6)
C20 C18 C17 C16 179.6(4)
C15 C16 C17 C18 2.7(6)
C3 N1 C1 C11 -179.0(3)
Mo1 N1 C1 C11 -4.1(4)
C3 N1 C1 C2 3.6(5)
Mo1 N1 C1 C2 178.5(3)
N2 C11 C1 N1 1.3(5)
C12 C11 C1 N1 -178.8(4)
N2 C11 C1 C2 178.9(3)
C12 C11 C1 C2 -1.2(5)
